data_7209520
loop_
_publ_author_name
'Andrews, Michael B.'
'Cahill, Christopher L.'

_publ_section_title
;
 Metal--organic hybrids involving the [UO2Cl3(NO3)]2&#x2212; tecton and
 the role of halogen polarizability
;
_journal_issue 16
_journal_name_full CrystEngComm
_journal_page_first 3082
_journal_paper_doi 10.1039/c2ce26561c
_journal_volume 15
_journal_year 2013
_chemical_formula_sum 'C15 H15 Cl3 I3 N5 O8 U'
_chemical_formula_weight 1118.40
_chemical_name_systematic
;
?
;
_space_group_IT_number 14
_symmetry_cell_setting monoclinic
_symmetry_space_group_name_Hall '-P 2ybc'
_symmetry_space_group_name_H-M 'P 1 21/c 1'
_atom_sites_solution_hydrogens geom
_atom_sites_solution_primary direct
_atom_sites_solution_secondary difmap
_audit_creation_method SHELXL-97
_cell_angle_alpha 90.00
_cell_angle_beta 103.019(2)
_cell_angle_gamma 90.00
_cell_formula_units_Z 4
_cell_length_a 7.9797(5)
_cell_length_b 25.0428(17)
_cell_length_c 14.7303(10)
_cell_measurement_temperature 293(2)
_cell_volume 2868.0(3)
_computing_cell_refinement 'SAINTPLUS (Bruker AXS, 2008)'
_computing_data_collection 'APEX II (Bruker AXS, 2008)'
_computing_data_reduction 'SAINTPLUS (Bruker AXS, 2008)'
_computing_molecular_graphics 'Crystal Maker (Palmer, 2009)'
_computing_publication_material 'WINGX (Farrugia, 1998)'
_computing_structure_refinement 'SHELXL-97(Sheldrick, 2008)'
_computing_structure_solution 'SHELXL-97(Sheldrick, 2008)'
_diffrn_ambient_temperature 293(2)
_diffrn_measured_fraction_theta_full 0.983
_diffrn_measured_fraction_theta_max 0.890
_diffrn_radiation_monochromator graphite
_diffrn_radiation_source 'fine-focus sealed tube'
_diffrn_radiation_type MoK\a
_diffrn_radiation_wavelength 0.71073
_diffrn_reflns_av_R_equivalents 0.0666
_diffrn_reflns_av_sigmaI/netI 0.0736
_diffrn_reflns_limit_h_max 7
_diffrn_reflns_limit_h_min -10
_diffrn_reflns_limit_k_max 33
_diffrn_reflns_limit_k_min -31
_diffrn_reflns_limit_l_max 18
_diffrn_reflns_limit_l_min -19
_diffrn_reflns_number 21260
_diffrn_reflns_theta_full 25.00
_diffrn_reflns_theta_max 28.76
_diffrn_reflns_theta_min 1.64
_exptl_absorpt_coefficient_mu 9.214
_exptl_absorpt_correction_T_max 0.7457
_exptl_absorpt_correction_T_min 0.2624
_exptl_absorpt_correction_type empirical
_exptl_crystal_density_diffrn 2.590
_exptl_crystal_density_method 'not measured'
_exptl_crystal_F_000 2024
_exptl_crystal_size_max 1.00
_exptl_crystal_size_mid 0.67
_exptl_crystal_size_min 0.25
_refine_diff_density_max 1.776
_refine_diff_density_min -4.857
_refine_diff_density_rms 0.290
_refine_ls_extinction_method none
_refine_ls_goodness_of_fit_ref 1.049
_refine_ls_hydrogen_treatment constr
_refine_ls_matrix_type full
_refine_ls_number_parameters 316
_refine_ls_number_reflns 6625
_refine_ls_number_restraints 0
_refine_ls_restrained_S_all 1.049
_refine_ls_R_factor_all 0.0778
_refine_ls_R_factor_gt 0.0543
_refine_ls_shift/su_max 0.001
_refine_ls_shift/su_mean 0.000
_refine_ls_structure_factor_coef Fsqd
_refine_ls_weighting_details 'calc w=1/[\s^2^(Fo^2^)+(0.0781P)^2^+0.0000P] where P=(Fo^2^+2Fc^2^)/3'
_refine_ls_weighting_scheme calc
_refine_ls_wR_factor_gt 0.1333
_refine_ls_wR_factor_ref 0.1476
_reflns_number_gt 4925
_reflns_number_total 6625
_reflns_threshold_expression >2\s(I)
_cod_data_source_file c2ce26561c.txt
_cod_data_source_block Compound3
_cod_depositor_comments
;
The following automatic conversions were performed:

'_symmetry_cell_setting' value 'Monoclinic' changed to 'monoclinic'
according to /home/saulius/struct/CIF-dictionaries/cif_core.dic
dictionary named 'cif_core.dic' version 2.4.2 from 2011-04-26.

Automatic conversion script
Id: cif_fix_values 1891 2012-01-12 08:04:46Z andrius 
;
_cod_original_sg_symbol_H-M p21/c
_cod_original_formula_sum 'C7.50 H7.50 Cl1.50 I1.50 N2.50 O4 U0.50'
_cod_database_code 7209520

loop_
_symmetry_equiv_pos_as_xyz
'x, y, z'
'-x, y+1/2, -z+1/2'
'-x, -y, -z'
'x, -y-1/2, z-1/2'

loop_
_atom_site_label
_atom_site_type_symbol
_atom_site_fract_x
_atom_site_fract_y
_atom_site_fract_z
_atom_site_U_iso_or_equiv
_atom_site_adp_type
_atom_site_occupancy
_atom_site_symmetry_multiplicity
_atom_site_calc_flag
_atom_site_refinement_flags
U1 U 1.00305(4) 0.159505(11) 0.17115(2) 0.03078(12) Uani 1 1 d .
I1 I 1.52106(10) -0.08177(3) -0.37990(5) 0.0600(2) Uani 1 1 d .
I3 I 1.23331(12) 0.15463(3) -0.15893(6) 0.0707(3) Uani 1 1 d .
I2 I 0.37724(10) 0.28214(3) 0.04964(4) 0.0602(2) Uani 1 1 d .
Cl1 Cl 0.8859(3) 0.11247(9) 0.00433(16) 0.0518(6) Uani 1 1 d .
Cl2 Cl 1.0722(4) 0.05960(10) 0.2320(2) 0.0621(7) Uani 1 1 d .
Cl3 Cl 1.1223(4) 0.18917(11) 0.34762(17) 0.0686(8) Uani 1 1 d .
O7 O 0.3177(11) 0.4804(3) 0.2437(6) 0.069(2) Uani 1 1 d .
C103 C 1.2740(11) -0.0731(3) -0.4636(6) 0.038(2) Uani 1 1 d .
O2 O 1.2087(9) 0.1646(3) 0.1488(6) 0.0536(18) Uani 1 1 d .
C201 C 0.7305(16) 0.3255(5) 0.3015(8) 0.067(3) Uani 1 1 d .
H4 H 0.7968 0.3553 0.3234 0.081 Uiso 1 1 calc R
O4 O 0.8916(10) 0.2288(3) 0.0488(5) 0.060(2) Uani 1 1 d .
C202 C 0.6287(15) 0.3263(4) 0.2128(7) 0.055(3) Uani 1 1 d .
H3 H 0.6251 0.3558 0.1741 0.066 Uiso 1 1 calc R
O1 O 0.7952(10) 0.1557(3) 0.1928(5) 0.0539(18) Uani 1 1 d .
C205 C 0.6441(15) 0.2400(5) 0.3299(7) 0.063(3) Uani 1 1 d .
H5 H 0.6506 0.2110 0.3700 0.075 Uiso 1 1 calc R
N3 N 1.3958(13) 0.0301(3) 0.0904(6) 0.057(2) Uani 1 1 d .
H2 H 1.4205 0.0083 0.1367 0.068 Uiso 1 1 calc R
O5 O 0.8867(12) 0.3147(3) 0.0655(6) 0.076(2) Uani 1 1 d .
O3 O 0.9980(10) 0.2616(3) 0.1820(5) 0.0571(19) Uani 1 1 d .
C105 C 1.0857(17) -0.0503(4) -0.6049(8) 0.063(3) Uani 1 1 d .
H2A H 1.0666 -0.0379 -0.6658 0.076 Uiso 1 1 calc R
N5 N 0.4319(13) 0.4553(3) 0.2184(6) 0.050(2) Uani 1 1 d .
O6 O 0.5811(11) 0.4543(3) 0.2658(6) 0.071(2) Uani 1 1 d .
O8 O 0.3972(10) 0.4323(3) 0.1405(5) 0.064(2) Uani 1 1 d .
N1 N 0.9499(12) -0.0634(3) -0.5689(7) 0.063(3) Uani 1 1 d .
H1 H 0.8473 -0.0604 -0.6027 0.075 Uiso 1 1 calc R
C203 C 0.5320(11) 0.2812(3) 0.1838(6) 0.0361(19) Uani 1 1 d .
C303 C 1.3107(13) 0.0987(4) -0.0532(7) 0.047(2) Uani 1 1 d .
N4 N 0.9266(11) 0.2703(3) 0.0988(6) 0.049(2) Uani 1 1 d .
N2 N 0.7365(12) 0.2832(4) 0.3569(6) 0.061(2) Uani 1 1 d .
H3A H 0.8025 0.2840 0.4118 0.073 Uiso 1 1 calc R
C302 C 1.4446(14) 0.1106(4) 0.0212(7) 0.054(3) Uani 1 1 d .
H033 H 1.5062 0.1422 0.0220 0.065 Uiso 1 1 calc R
C104 C 1.2497(14) -0.0549(4) -0.5539(7) 0.050(3) Uani 1 1 d .
H035 H 1.3428 -0.0461 -0.5793 0.060 Uiso 1 1 calc R
C102 C 1.1329(14) -0.0852(4) -0.4282(8) 0.052(3) Uani 1 1 d .
H036 H 1.1476 -0.0966 -0.3668 0.063 Uiso 1 1 calc R
C304 C 1.2237(13) 0.0510(4) -0.0551(8) 0.050(2) Uani 1 1 d .
H037 H 1.1353 0.0421 -0.1056 0.060 Uiso 1 1 calc R
C301 C 1.4858(16) 0.0753(5) 0.0937(8) 0.069(3) Uani 1 1 d .
H038 H 1.5753 0.0827 0.1446 0.082 Uiso 1 1 calc R
C305 C 1.2703(16) 0.0175(4) 0.0185(10) 0.066(3) Uani 1 1 d .
H039 H 1.2129 -0.0148 0.0184 0.079 Uiso 1 1 calc R
C101 C 0.9730(15) -0.0805(5) -0.4829(8) 0.059(3) Uani 1 1 d .
H040 H 0.8782 -0.0895 -0.4591 0.071 Uiso 1 1 calc R
C204 C 0.5382(13) 0.2380(4) 0.2424(6) 0.048(2) Uani 1 1 d .
H6 H 0.4716 0.2079 0.2229 0.058 Uiso 1 1 calc R

loop_
_atom_site_aniso_label
_atom_site_aniso_U_11
_atom_site_aniso_U_22
_atom_site_aniso_U_33
_atom_site_aniso_U_23
_atom_site_aniso_U_13
_atom_site_aniso_U_12
U1 0.0348(2) 0.02664(16) 0.02883(18) 0.00090(11) 0.00274(13) 0.00033(12)
I1 0.0530(5) 0.0624(4) 0.0623(5) -0.0005(3) 0.0083(3) 0.0100(3)
I3 0.0856(6) 0.0591(5) 0.0721(5) 0.0302(4) 0.0274(5) 0.0146(4)
I2 0.0655(5) 0.0733(5) 0.0332(3) 0.0042(3) -0.0068(3) -0.0101(4)
Cl1 0.0765(19) 0.0369(11) 0.0377(12) -0.0096(9) 0.0037(11) -0.0019(11)
Cl2 0.090(2) 0.0339(12) 0.0633(16) 0.0146(11) 0.0184(15) 0.0059(12)
Cl3 0.101(2) 0.0575(15) 0.0340(12) -0.0031(11) -0.0124(13) -0.0086(15)
O7 0.079(6) 0.063(5) 0.072(5) -0.010(4) 0.031(5) 0.006(4)
C103 0.033(5) 0.033(4) 0.049(5) -0.001(4) 0.013(4) 0.003(4)
O2 0.044(4) 0.050(4) 0.069(5) 0.002(3) 0.017(4) -0.007(3)
C201 0.063(8) 0.080(8) 0.056(7) -0.025(6) 0.007(6) -0.023(7)
O4 0.092(6) 0.037(4) 0.038(4) -0.002(3) -0.013(4) 0.007(3)
C202 0.073(8) 0.049(5) 0.043(5) -0.006(4) 0.011(5) -0.011(5)
O1 0.049(5) 0.054(4) 0.060(5) -0.013(3) 0.015(4) -0.004(3)
C205 0.079(9) 0.059(7) 0.044(6) 0.009(5) 0.000(6) 0.021(6)
N3 0.079(7) 0.041(5) 0.054(5) 0.018(4) 0.021(5) 0.018(4)
O5 0.117(7) 0.038(4) 0.071(5) 0.012(4) 0.020(5) 0.014(4)
O3 0.082(6) 0.037(3) 0.044(4) -0.008(3) -0.003(4) -0.003(3)
C105 0.095(10) 0.038(5) 0.047(6) 0.018(4) -0.005(6) 0.006(6)
N5 0.064(6) 0.040(4) 0.047(5) -0.004(4) 0.016(5) -0.009(4)
O6 0.072(6) 0.061(5) 0.068(5) -0.018(4) -0.007(4) 0.000(4)
O8 0.061(5) 0.071(5) 0.055(4) -0.020(4) 0.005(4) -0.001(4)
N1 0.048(6) 0.050(5) 0.084(7) 0.003(5) 0.002(5) 0.007(4)
C203 0.037(5) 0.038(4) 0.030(4) -0.008(3) 0.001(4) 0.005(4)
C303 0.053(7) 0.038(5) 0.057(6) 0.005(4) 0.027(5) 0.004(4)
N4 0.067(6) 0.030(4) 0.042(4) 0.006(3) -0.001(4) 0.005(4)
N2 0.059(6) 0.085(7) 0.031(4) -0.011(4) -0.008(4) 0.004(5)
C302 0.065(7) 0.041(5) 0.057(6) -0.005(5) 0.016(5) -0.009(5)
C104 0.057(7) 0.044(5) 0.056(6) 0.014(4) 0.027(5) 0.003(5)
C102 0.059(8) 0.045(5) 0.056(6) 0.004(5) 0.022(5) 0.002(5)
C304 0.040(6) 0.047(5) 0.061(6) -0.002(5) 0.005(5) -0.010(4)
C301 0.077(9) 0.069(8) 0.058(7) -0.013(6) 0.010(6) -0.007(6)
C305 0.077(9) 0.035(5) 0.090(9) 0.010(6) 0.029(7) -0.003(5)
C101 0.053(8) 0.065(7) 0.065(7) -0.003(6) 0.025(6) -0.001(5)
C204 0.061(7) 0.040(5) 0.039(5) -0.010(4) 0.002(5) -0.005(4)

loop_
_atom_type_symbol
_atom_type_description
_atom_type_scat_dispersion_real
_atom_type_scat_dispersion_imag
_atom_type_scat_source
C C 0.0033 0.0016 'International Tables Vol C Tables 4.2.6.8 and 6.1.1.4'
N N 0.0061 0.0033 'International Tables Vol C Tables 4.2.6.8 and 6.1.1.4'
O O 0.0106 0.0060 'International Tables Vol C Tables 4.2.6.8 and 6.1.1.4'
Cl Cl 0.1484 0.1585 'International Tables Vol C Tables 4.2.6.8 and 6.1.1.4'
I I -0.4742 1.8119 'International Tables Vol C Tables 4.2.6.8 and 6.1.1.4'
U U -9.6767 9.6646 'International Tables Vol C Tables 4.2.6.8 and 6.1.1.4'
H H 0.0000 0.0000 'International Tables Vol C Tables 4.2.6.8 and 6.1.1.4'

loop_
_geom_angle_atom_site_label_1
_geom_angle_atom_site_label_2
_geom_angle_atom_site_label_3
_geom_angle
O2 U1 O1 178.9(3)
O2 U1 O4 90.6(3)
O1 U1 O4 88.4(3)
O2 U1 O3 88.2(3)
O1 U1 O3 90.8(3)
O4 U1 O3 49.4(2)
O2 U1 Cl3 91.1(3)
O1 U1 Cl3 89.0(3)
O4 U1 Cl3 119.85(16)
O3 U1 Cl3 70.63(16)
O2 U1 Cl2 90.0(2)
O1 U1 Cl2 91.1(2)
O4 U1 Cl2 154.00(16)
O3 U1 Cl2 156.63(16)
Cl3 U1 Cl2 86.12(9)
O2 U1 Cl1 90.4(3)
O1 U1 Cl1 89.6(2)
O4 U1 Cl1 69.76(15)
O3 U1 Cl1 119.06(15)
Cl3 U1 Cl1 170.24(8)
Cl2 U1 Cl1 84.24(8)
O2 U1 N4 89.4(3)
O1 U1 N4 89.4(3)
O4 U1 N4 24.8(2)
O3 U1 N4 24.51(19)
Cl3 U1 N4 95.07(16)
Cl2 U1 N4 178.68(17)
Cl1 U1 N4 94.58(16)
C104 C103 C102 119.3(9)
C104 C103 I1 120.9(7)
C102 C103 I1 119.8(7)
N2 C201 C202 121.7(10)
N4 O4 U1 98.8(5)
C201 C202 C203 116.9(10)
N2 C205 C204 119.8(10)
C305 N3 C301 122.4(10)
N4 O3 U1 97.2(5)
N1 C105 C104 121.5(10)
O7 N5 O6 121.6(9)
O7 N5 O8 118.9(9)
O6 N5 O8 119.5(9)
C101 N1 C105 120.5(10)
C204 C203 C202 120.7(8)
C204 C203 I2 122.2(6)
C202 C203 I2 117.1(7)
C304 C303 C302 119.9(10)
C304 C303 I3 120.3(8)
C302 C303 I3 119.7(7)
O5 N4 O3 124.8(8)
O5 N4 O4 120.5(8)
O3 N4 O4 114.7(7)
O5 N4 U1 176.2(7)
O3 N4 U1 58.3(4)
O4 N4 U1 56.3(4)
C205 N2 C201 121.8(9)
C301 C302 C303 119.2(10)
C105 C104 C103 118.0(10)
C101 C102 C103 119.8(10)
C305 C304 C303 118.3(10)
N3 C301 C302 119.1(11)
N3 C305 C304 121.1(10)
N1 C101 C102 120.8(10)
C205 C204 C203 119.1(9)

loop_
_geom_bond_atom_site_label_1
_geom_bond_atom_site_label_2
_geom_bond_distance
U1 O2 1.749(7)
U1 O1 1.761(7)
U1 O4 2.515(6)
U1 O3 2.561(7)
U1 Cl3 2.665(2)
U1 Cl2 2.673(2)
U1 Cl1 2.695(2)
U1 N4 2.986(7)
I1 C103 2.088(9)
I3 C303 2.082(10)
I2 C203 2.082(8)
O7 N5 1.231(11)
C103 C104 1.377(13)
C103 C102 1.378(13)
C201 N2 1.333(15)
C201 C202 1.374(15)
O4 N4 1.269(9)
C202 C203 1.379(13)
C205 N2 1.319(14)
C205 C204 1.374(13)
N3 C305 1.321(15)
N3 C301 1.336(14)
O5 N4 1.227(9)
O3 N4 1.249(9)
C105 N1 1.348(15)
C105 C104 1.359(15)
N5 O6 1.237(11)
N5 O8 1.259(10)
N1 C101 1.312(14)
C203 C204 1.378(13)
C303 C304 1.379(13)
C303 C302 1.379(14)
C302 C301 1.368(15)
C102 C101 1.352(14)
C304 C305 1.355(15)
